data_4306075
loop_
_publ_author_name
'Hiroyuki Tano'
'Reiko Tajima'
'Hiroyuki Miyake'
'Shinobu Itoh'
'Hideki Sugimoto'

_publ_section_title
;
Selenidobis(dithiolene)metal(IV) Complexes (Metal M = Mo, W) Potentially
Related to the Nicotinic Acid Hydroxylase Reaction Center: Redox Aspects in
Electrochemistry and Oxygen Atom Transfer from Me3NO to MIV Centers
;
_journal_name_full 'Inorganic Chemistry'
_journal_page_first 7465
_journal_page_last 7467
_journal_paper_doi 10.1021/ic8009942
_journal_volume 47
_journal_year 2008
_chemical_formula_moiety 'C64 H62 Mo N2 P2 S4 Se '
_chemical_formula_sum 'C64 H62 Mo N2 P2 S4 Se'
_chemical_formula_weight 1224.29
_space_group_IT_number 2
_symmetry_cell_setting triclinic
_symmetry_Int_Tables_number 2
_symmetry_space_group_name_Hall '-P 1'
_symmetry_space_group_name_H-M 'P -1'
_cell_angle_alpha 95.3787(19)
_cell_angle_beta 95.569(3)
_cell_angle_gamma 112.360(3)
_cell_formula_units_Z 2
_cell_length_a 12.6680(19)
_cell_length_b 13.1139(19)
_cell_length_c 19.873(3)
_cell_measurement_reflns_used 12606
_cell_measurement_temperature 113.1
_cell_measurement_theta_max 30.0
_cell_measurement_theta_min 4.2
_cell_volume 3008.0(8)
_computing_cell_refinement CrystalClear
_computing_data_collection CrystalClear
_computing_data_reduction CrystalStructure
_computing_publication_material 'CrystalStructure 3.8'
_computing_structure_refinement CRYSTALS
_computing_structure_solution 'DIRDIF99 (PATTY)'
_diffrn_detector_area_resol_mean 7.31
_diffrn_measured_fraction_theta_full 0.979
_diffrn_measured_fraction_theta_max 0.855
_diffrn_measurement_device_type 'Rigaku Mercury'
_diffrn_measurement_method \w
_diffrn_radiation_type 'Mo K\a'
_diffrn_radiation_wavelength 0.71070
_diffrn_reflns_av_R_equivalents 0.032
_diffrn_reflns_limit_h_max 16
_diffrn_reflns_limit_h_min -16
_diffrn_reflns_limit_k_max 18
_diffrn_reflns_limit_k_min -13
_diffrn_reflns_limit_l_max 22
_diffrn_reflns_limit_l_min -26
_diffrn_reflns_number 32147
_diffrn_reflns_theta_full 27.50
_diffrn_reflns_theta_max 30.03
_exptl_absorpt_coefficient_mu 1.055
_exptl_absorpt_correction_T_max 0.900
_exptl_absorpt_correction_T_min 0.684
_exptl_absorpt_correction_type multi-scan
_exptl_absorpt_process_details 'Jacobson, R. (1998) Private communication'
_exptl_crystal_colour brown
_exptl_crystal_density_diffrn 1.352
_exptl_crystal_density_method 'not measured'
_exptl_crystal_description prism
_exptl_crystal_F_000 1260.00
_exptl_crystal_size_max 0.38
_exptl_crystal_size_mid 0.20
_exptl_crystal_size_min 0.10
_refine_diff_density_max 3.77
_refine_diff_density_min -0.92
_refine_ls_extinction_method none
_refine_ls_goodness_of_fit_ref 1.010
_refine_ls_hydrogen_treatment refall
_refine_ls_number_parameters 739
_refine_ls_number_reflns 13297
_refine_ls_R_factor_gt 0.0632
_refine_ls_shift/su_max 0.0017
_refine_ls_structure_factor_coef Fsqd
_refine_ls_weighting_details 'w = 1/[0.0045Fo^2^ + 1.0000\s(Fo^2^)]/(4Fo^2^)'
_refine_ls_weighting_scheme calc
_refine_ls_wR_factor_ref 0.1893
_reflns_number_gt 10769
_reflns_number_total 13533
_reflns_threshold_expression F^2^>2.0\s(F^2^)
_cod_data_source_file ic8009942_si_002_2.cif
_cod_data_source_block '__Ph4PMoSe'
_cod_original_cell_volume 3008.1(7)
_cod_original_formula_sum 'C64 H62 Mo N2 P2 S4 Se '
_cod_database_code 4306075

loop_
_symmetry_equiv_pos_site_id
_symmetry_equiv_pos_as_xyz
1 +X,+Y,+Z
2 -X,-Y,-Z

loop_
_atom_site_label
_atom_site_type_symbol
_atom_site_fract_x
_atom_site_fract_y
_atom_site_fract_z
_atom_site_U_iso_or_equiv
_atom_site_adp_type
_atom_site_occupancy
_atom_site_symmetry_multiplicity
_atom_site_calc_flag
_atom_site_refinement_flags
_atom_site_disorder_assembly
_atom_site_disorder_group
Mo(1) Mo 0.02412(3) -0.00267(3) 0.24546(2) 0.01660(8) Uani 1.00 1 d . . .
Se(1) Se -0.06741(4) -0.00227(4) 0.13937(2) 0.02455(11) Uani 1.00 1 d . . .
S(1) S 0.03572(9) -0.17593(8) 0.25372(5) 0.0203(2) Uani 1.00 1 d . . .
S(2) S -0.11913(9) -0.06831(9) 0.31678(5) 0.0225(2) Uani 1.00 1 d . . .
S(3) S 0.22334(9) 0.06393(9) 0.23778(5) 0.0229(2) Uani 1.00 1 d . . .
S(4) S 0.08324(10) 0.16860(9) 0.31801(5) 0.0256(2) Uani 1.00 1 d . . .
P(1) P 0.62593(11) 0.11913(10) 0.39185(6) 0.0261(2) Uani 1.00 1 d . . .
P(2) P 0.74234(9) 0.40036(9) 0.93276(5) 0.0180(2) Uani 1.00 1 d . . .
N(1) N 0.3982(5) 0.3000(7) 0.0745(3) 0.086(2) Uani 1.00 1 d . . .
N(2) N 0.1372(13) 0.5628(14) 0.4355(12) 0.201(7) Uani 1.00 1 d . . .
C(1) C -0.0751(3) -0.2536(3) 0.2999(2) 0.0249(10) Uani 1.00 1 d . . .
C(2) C -0.1426(3) -0.2080(3) 0.3258(2) 0.0227(9) Uani 1.00 1 d . . .
C(3) C -0.2308(4) -0.2653(4) 0.3701(2) 0.0314(11) Uani 1.00 1 d . . .
C(4) C -0.2509(6) -0.3889(5) 0.3662(4) 0.0586(19) Uani 1.00 1 d . . .
C(5) C -0.1447(6) -0.4083(4) 0.3707(3) 0.0551(18) Uani 1.00 1 d . . .
C(6) C -0.0790(5) -0.3672(3) 0.3120(2) 0.0369(13) Uani 1.00 1 d . . .
C(7) C 0.2862(3) 0.2067(3) 0.2716(2) 0.0270(10) Uani 1.00 1 d . . .
C(8) C 0.2268(4) 0.2514(3) 0.3077(2) 0.0272(10) Uani 1.00 1 d . . .
C(9) C 0.2753(5) 0.3728(3) 0.3398(2) 0.0372(12) Uani 1.00 1 d . . .
C(10) C 0.3675(15) 0.4406(13) 0.3143(9) 0.049(4) Uani 0.50 1 d P . .
C(11) C 0.4417(9) 0.3958(7) 0.2614(6) 0.035(2) Uani 0.50 1 d P . .
C(12) C 0.4551(10) 0.3864(11) 0.3088(7) 0.047(3) Uani 0.50 1 d P . .
C(13) C 0.4069(4) 0.2715(4) 0.2583(2) 0.0366(12) Uani 1.00 1 d . . .
C(14) C 0.5548(4) 0.2005(4) 0.4306(2) 0.0314(12) Uani 1.00 1 d . . .
C(15) C 0.4351(4) 0.1626(4) 0.4248(2) 0.0322(13) Uani 1.00 1 d . . .
C(16) C 0.3861(5) 0.2301(5) 0.4558(2) 0.0443(17) Uani 1.00 1 d . . .
C(17) C 0.4542(6) 0.3319(5) 0.4924(2) 0.0493(19) Uani 1.00 1 d . . .
C(18) C 0.5725(6) 0.3687(4) 0.4985(2) 0.0458(17) Uani 1.00 1 d . . .
C(19) C 0.6245(5) 0.3038(4) 0.4678(2) 0.0382(14) Uani 1.00 1 d . . .
C(20) C 0.7384(4) 0.1195(3) 0.4536(2) 0.0308(11) Uani 1.00 1 d . . .
C(21) C 0.7205(4) 0.1119(4) 0.5211(2) 0.0326(12) Uani 1.00 1 d . . .
C(22) C 0.8055(4) 0.1017(4) 0.5677(2) 0.0385(13) Uani 1.00 1 d . . .
C(23) C 0.9034(5) 0.0969(4) 0.5469(2) 0.0388(14) Uani 1.00 1 d . . .
C(24) C 0.9230(6) 0.1062(6) 0.4801(2) 0.0527(18) Uani 1.00 1 d . . .
C(25) C 0.8385(5) 0.1155(5) 0.4330(2) 0.0461(16) Uani 1.00 1 d . . .
C(26) C 0.6806(3) 0.1761(4) 0.3175(2) 0.0275(11) Uani 1.00 1 d . . .
C(27) C 0.6831(3) 0.2796(3) 0.3047(2) 0.0300(11) Uani 1.00 1 d . . .
C(28) C 0.7184(4) 0.3179(4) 0.2443(2) 0.0370(13) Uani 1.00 1 d . . .
C(29) C 0.7539(4) 0.2550(5) 0.1981(3) 0.0440(15) Uani 1.00 1 d . . .
C(30) C 0.7546(4) 0.1538(5) 0.2129(3) 0.0420(15) Uani 1.00 1 d . . .
C(31) C 0.7177(4) 0.1139(4) 0.2721(2) 0.0330(12) Uani 1.00 1 d . . .
C(32) C 0.5257(4) -0.0215(3) 0.3624(2) 0.0252(10) Uani 1.00 1 d . . .
C(33) C 0.4305(4) -0.0390(4) 0.3137(2) 0.0323(12) Uani 1.00 1 d . . .
C(34) C 0.3484(4) -0.1472(4) 0.2926(2) 0.0365(13) Uani 1.00 1 d . . .
C(35) C 0.3642(5) -0.2361(4) 0.3179(2) 0.0384(13) Uani 1.00 1 d . . .
C(36) C 0.4615(5) -0.2186(4) 0.3642(2) 0.0342(13) Uani 1.00 1 d . . .
C(37) C 0.5415(4) -0.1116(4) 0.3874(2) 0.0305(12) Uani 1.00 1 d . . .
C(38) C 0.8253(3) 0.4923(3) 0.8777(2) 0.0210(9) Uani 1.00 1 d . . .
C(39) C 0.8051(3) 0.5879(3) 0.8701(2) 0.0245(10) Uani 1.00 1 d . . .
C(40) C 0.8657(4) 0.6616(4) 0.8284(2) 0.0307(11) Uani 1.00 1 d . . .
C(41) C 0.9455(4) 0.6384(4) 0.7939(2) 0.0319(11) Uani 1.00 1 d . . .
C(42) C 0.9642(4) 0.5431(4) 0.8000(2) 0.0309(11) Uani 1.00 1 d . . .
C(43) C 0.9053(4) 0.4681(4) 0.8428(2) 0.0286(11) Uani 1.00 1 d . . .
C(44) C 0.8049(3) 0.3041(3) 0.9539(2) 0.0194(9) Uani 1.00 1 d . . .
C(45) C 0.8071(3) 0.2248(3) 0.9024(2) 0.0250(10) Uani 1.00 1 d . . .
C(46) C 0.8586(4) 0.1515(3) 0.9174(2) 0.0284(11) Uani 1.00 1 d . . .
C(47) C 0.9045(4) 0.1557(4) 0.9844(2) 0.0296(11) Uani 1.00 1 d . . .
C(48) C 0.8998(4) 0.2311(3) 1.0359(2) 0.0278(11) Uani 1.00 1 d . . .
C(49) C 0.8525(3) 0.3070(3) 1.0206(2) 0.0237(10) Uani 1.00 1 d . . .
C(50) C 0.5979(3) 0.3212(3) 0.8900(2) 0.0210(9) Uani 1.00 1 d . . .
C(51) C 0.5572(3) 0.3475(4) 0.8293(2) 0.0278(11) Uani 1.00 1 d . . .
C(52) C 0.4458(4) 0.2853(4) 0.7974(2) 0.0345(12) Uani 1.00 1 d . . .
C(53) C 0.3736(4) 0.1967(4) 0.8256(2) 0.0324(11) Uani 1.00 1 d . . .
C(54) C 0.4133(4) 0.1689(4) 0.8854(2) 0.0340(11) Uani 1.00 1 d . . .
C(55) C 0.5265(4) 0.2318(4) 0.9185(2) 0.0318(11) Uani 1.00 1 d . . .
C(56) C 0.7437(3) 0.4853(3) 1.0092(2) 0.0210(9) Uani 1.00 1 d . . .
C(57) C 0.6472(4) 0.4607(4) 1.0417(2) 0.0334(11) Uani 1.00 1 d . . .
C(58) C 0.6534(4) 0.5260(5) 1.1028(2) 0.0457(15) Uani 1.00 1 d . . .
C(59) C 0.7555(4) 0.6143(4) 1.1306(2) 0.0347(12) Uani 1.00 1 d . . .
C(60) C 0.8511(4) 0.6392(4) 1.0984(2) 0.0316(11) Uani 1.00 1 d . . .
C(61) C 0.8470(3) 0.5758(3) 1.0379(2) 0.0267(10) Uani 1.00 1 d . . .
C(62) C 0.3106(5) 0.2295(4) 0.0589(2) 0.0390(14) Uani 1.00 1 d . . .
C(63) C 0.2001(7) 0.1416(6) 0.0425(4) 0.076(2) Uani 1.00 1 d . . .
C(64) C 0.0671(9) 0.4717(10) 0.4266(6) 0.106(3) Uani 1.00 1 d . . .
C(65) C -0.0118(10) 0.3787(14) 0.4047(8) 0.136(5) Uani 1.00 1 d . . .
C(66) C 0.4133(12) 0.4340(11) 0.3298(7) 0.034(3) Uani 0.50 1 d P . .
H(1) H -0.2034 -0.2298 0.4159 0.037 Uiso 1.00 1 c R . .
H(2) H -0.3015 -0.2596 0.3551 0.037 Uiso 1.00 1 c R . .
H(3) H -0.2874 -0.4160 0.4042 0.067 Uiso 1.00 1 c R . .
H(4) H -0.3002 -0.4284 0.3251 0.067 Uiso 1.00 1 c R . .
H(5) H -0.0962 -0.3708 0.4124 0.067 Uiso 1.00 1 c R . .
H(6) H -0.1642 -0.4861 0.3685 0.067 Uiso 1.00 1 c R . .
H(7) H -0.1168 -0.4182 0.2716 0.041 Uiso 1.00 1 c R . .
H(8) H -0.0028 -0.3638 0.3222 0.041 Uiso 1.00 1 c R . .
H(11) H 0.3871 0.0915 0.4003 0.045 Uiso 1.00 1 c R . .
H(12) H 0.3046 0.2059 0.4514 0.065 Uiso 1.00 1 c R . .
H(13) H 0.4198 0.3769 0.5138 0.073 Uiso 1.00 1 c R . .
H(14) H 0.6195 0.4399 0.5233 0.062 Uiso 1.00 1 c R . .
H(15) H 0.7061 0.3292 0.4722 0.050 Uiso 1.00 1 c R . .
H(16) H 0.6522 0.1147 0.5355 0.038 Uiso 1.00 1 c R . .
H(17) H 0.7939 0.0975 0.6141 0.044 Uiso 1.00 1 c R . .
H(18) H 0.9588 0.0875 0.5787 0.048 Uiso 1.00 1 c R . .
H(19) H 0.9914 0.1035 0.4659 0.071 Uiso 1.00 1 c R . .
H(20) H 0.8513 0.1224 0.3870 0.063 Uiso 1.00 1 c R . .
H(21) H 0.6605 0.3235 0.3365 0.034 Uiso 1.00 1 c R . .
H(22) H 0.7192 0.3878 0.2346 0.044 Uiso 1.00 1 c R . .
H(23) H 0.7774 0.2814 0.1569 0.054 Uiso 1.00 1 c R . .
H(24) H 0.7800 0.1114 0.1819 0.054 Uiso 1.00 1 c R . .
H(25) H 0.7183 0.0447 0.2819 0.043 Uiso 1.00 1 c R . .
H(26) H 0.4213 0.0222 0.2958 0.041 Uiso 1.00 1 c R . .
H(27) H 0.2828 -0.1592 0.2604 0.045 Uiso 1.00 1 c R . .
H(28) H 0.3078 -0.3094 0.3036 0.044 Uiso 1.00 1 c R . .
H(29) H 0.4733 -0.2803 0.3797 0.043 Uiso 1.00 1 c R . .
H(30) H 0.6065 -0.0991 0.4202 0.040 Uiso 1.00 1 c R . .
H(31) H 0.7496 0.6027 0.8938 0.029 Uiso 1.00 1 c R . .
H(32) H 0.8530 0.7277 0.8238 0.035 Uiso 1.00 1 c R . .
H(33) H 0.9875 0.6885 0.7652 0.035 Uiso 1.00 1 c R . .
H(34) H 1.0183 0.5276 0.7753 0.037 Uiso 1.00 1 c R . .
H(35) H 0.9194 0.4029 0.8477 0.034 Uiso 1.00 1 c R . .
H(36) H 0.7732 0.2208 0.8569 0.029 Uiso 1.00 1 c R . .
H(37) H 0.8620 0.0991 0.8821 0.033 Uiso 1.00 1 c R . .
H(38) H 0.9400 0.1058 0.9947 0.036 Uiso 1.00 1 c R . .
H(39) H 0.9291 0.2312 1.0818 0.032 Uiso 1.00 1 c R . .
H(40) H 0.8518 0.3608 1.0559 0.026 Uiso 1.00 1 c R . .
H(41) H 0.6059 0.4090 0.8100 0.033 Uiso 1.00 1 c R . .
H(42) H 0.4185 0.3031 0.7557 0.040 Uiso 1.00 1 c R . .
H(43) H 0.2969 0.1548 0.8037 0.035 Uiso 1.00 1 c R . .
H(44) H 0.3642 0.1073 0.9044 0.036 Uiso 1.00 1 c R . .
H(45) H 0.5535 0.2133 0.9600 0.034 Uiso 1.00 1 c R . .
H(46) H 0.5773 0.4000 1.0227 0.036 Uiso 1.00 1 c R . .
H(47) H 0.5874 0.5100 1.1254 0.051 Uiso 1.00 1 c R . .
H(48) H 0.7591 0.6577 1.1725 0.042 Uiso 1.00 1 c R . .
H(49) H 0.9203 0.7005 1.1178 0.035 Uiso 1.00 1 c R . .
H(50) H 0.9135 0.5928 1.0157 0.030 Uiso 1.00 1 c R . .
H(51) H 0.2047 0.0747 0.0542 0.077 Uiso 1.00 1 c R . .
H(52) H 0.1740 0.1323 -0.0050 0.076 Uiso 1.00 1 c R . .
H(53) H 0.1476 0.1590 0.0677 0.077 Uiso 1.00 1 c R . .
H(54) H -0.0381 0.3383 0.4412 0.163 Uiso 1.00 1 c R . .
H(55) H 0.0176 0.3382 0.3750 0.163 Uiso 1.00 1 c R . .
H(56) H -0.0741 0.3892 0.3801 0.163 Uiso 1.00 1 c R . .

loop_
_atom_site_aniso_label
_atom_site_aniso_U_11
_atom_site_aniso_U_22
_atom_site_aniso_U_33
_atom_site_aniso_U_12
_atom_site_aniso_U_13
_atom_site_aniso_U_23
Mo(1) 0.01594(18) 0.01811(18) 0.01512(18) 0.00789(13) -0.00236(12) -0.00120(12)
Se(1) 0.0218(2) 0.0329(2) 0.0178(2) 0.01085(19) -0.00208(15) 0.00290(16)
S(1) 0.0196(4) 0.0182(4) 0.0219(4) 0.0077(3) 0.0011(3) -0.0021(3)
S(2) 0.0226(5) 0.0286(5) 0.0196(4) 0.0145(4) 0.0021(3) 0.0016(3)
S(3) 0.0173(4) 0.0206(4) 0.0281(5) 0.0063(3) -0.0017(3) -0.0001(3)
S(4) 0.0337(5) 0.0218(4) 0.0222(5) 0.0149(4) -0.0028(4) -0.0031(3)
P(1) 0.0349(6) 0.0312(5) 0.0192(5) 0.0233(5) -0.0022(4) -0.0005(4)
P(2) 0.0140(4) 0.0218(4) 0.0155(4) 0.0045(3) 0.0009(3) 0.0016(3)
N(1) 0.045(3) 0.104(5) 0.075(4) -0.006(3) 0.029(3) -0.018(3)
N(2) 0.110(10) 0.146(12) 0.33(2) 0.056(9) -0.027(12) -0.025(13)
C(1) 0.026(2) 0.0194(19) 0.022(2) 0.0038(16) -0.0017(16) -0.0022(15)
C(2) 0.020(2) 0.026(2) 0.0160(18) 0.0039(16) -0.0001(14) -0.0012(15)
C(3) 0.023(2) 0.037(2) 0.031(2) 0.0083(19) 0.0064(18) 0.0057(19)
C(4) 0.047(3) 0.050(3) 0.069(4) 0.005(3) 0.021(3) 0.014(3)
C(5) 0.070(4) 0.022(2) 0.074(4) 0.015(2) 0.023(3) 0.015(2)
C(6) 0.041(2) 0.018(2) 0.043(2) 0.003(2) 0.009(2) -0.0024(19)
C(7) 0.023(2) 0.024(2) 0.029(2) 0.0050(17) -0.0077(16) 0.0073(17)
C(8) 0.036(2) 0.0146(18) 0.023(2) 0.0054(17) -0.0101(17) -0.0020(15)
C(9) 0.047(3) 0.016(2) 0.036(2) 0.005(2) -0.017(2) -0.0065(18)
C(10) 0.041(9) 0.028(5) 0.058(9) -0.005(6) -0.009(7) 0.005(5)
C(11) 0.036(5) 0.023(4) 0.032(5) 0.001(4) -0.003(4) 0.002(3)
C(12) 0.029(5) 0.046(6) 0.039(7) -0.013(5) -0.001(4) -0.002(5)
C(13) 0.027(2) 0.030(2) 0.043(2) 0.0023(19) -0.007(2) 0.006(2)
C(14) 0.045(2) 0.040(2) 0.025(2) 0.032(2) 0.0065(19) 0.0073(18)
C(15) 0.044(2) 0.041(2) 0.027(2) 0.031(2) 0.0102(19) 0.0115(19)
C(16) 0.066(3) 0.056(3) 0.042(2) 0.048(3) 0.030(2) 0.027(2)
C(17) 0.095(5) 0.061(3) 0.025(2) 0.065(3) 0.015(2) 0.011(2)
C(18) 0.088(4) 0.044(3) 0.024(2) 0.048(3) 0.003(2) -0.001(2)
C(19) 0.061(3) 0.038(2) 0.025(2) 0.032(2) 0.001(2) 0.0008(19)
C(20) 0.039(2) 0.028(2) 0.027(2) 0.022(2) -0.0090(19) -0.0053(17)
C(21) 0.030(2) 0.042(2) 0.025(2) 0.015(2) -0.0059(17) 0.0006(19)
C(22) 0.038(2) 0.048(2) 0.025(2) 0.016(2) -0.0117(19) 0.003(2)
C(23) 0.047(3) 0.048(3) 0.025(2) 0.031(2) -0.018(2) -0.010(2)
C(24) 0.065(4) 0.087(4) 0.025(2) 0.059(3) -0.011(2) -0.010(2)
C(25) 0.062(3) 0.076(4) 0.020(2) 0.055(3) -0.004(2) -0.008(2)
C(26) 0.023(2) 0.034(2) 0.028(2) 0.0158(19) -0.0028(16) 0.0036(18)
C(27) 0.018(2) 0.028(2) 0.039(2) 0.0056(17) 0.0026(18) -0.0022(18)
C(28) 0.031(2) 0.029(2) 0.050(3) 0.007(2) 0.016(2) 0.014(2)
C(29) 0.030(2) 0.060(3) 0.046(3) 0.016(2) 0.021(2) 0.020(2)
C(30) 0.035(2) 0.055(3) 0.045(3) 0.024(2) 0.017(2) 0.009(2)
C(31) 0.040(2) 0.039(2) 0.029(2) 0.026(2) 0.0049(19) 0.0028(19)
C(32) 0.032(2) 0.032(2) 0.0175(19) 0.0195(19) 0.0024(16) 0.0006(16)
C(33) 0.033(2) 0.042(2) 0.028(2) 0.023(2) 0.0008(18) 0.0018(19)
C(34) 0.035(2) 0.054(3) 0.024(2) 0.024(2) -0.0015(18) -0.003(2)
C(35) 0.041(2) 0.040(2) 0.029(2) 0.011(2) 0.007(2) -0.002(2)
C(36) 0.052(3) 0.032(2) 0.024(2) 0.023(2) 0.006(2) 0.0030(18)
C(37) 0.044(2) 0.038(2) 0.018(2) 0.025(2) 0.0026(18) 0.0048(17)
C(38) 0.0207(19) 0.0226(19) 0.0165(18) 0.0058(16) -0.0007(14) 0.0023(14)
C(39) 0.023(2) 0.028(2) 0.0209(19) 0.0094(17) -0.0001(15) 0.0022(16)
C(40) 0.029(2) 0.031(2) 0.027(2) 0.0072(19) -0.0040(17) 0.0076(18)
C(41) 0.029(2) 0.039(2) 0.019(2) 0.002(2) 0.0036(17) 0.0117(18)
C(42) 0.027(2) 0.037(2) 0.027(2) 0.010(2) 0.0126(18) 0.0054(18)
C(43) 0.027(2) 0.029(2) 0.029(2) 0.0096(18) 0.0083(17) 0.0032(17)
C(44) 0.0149(18) 0.0244(19) 0.0164(18) 0.0055(15) 0.0004(13) 0.0020(14)
C(45) 0.027(2) 0.028(2) 0.0178(19) 0.0103(18) -0.0019(15) -0.0015(16)
C(46) 0.031(2) 0.029(2) 0.023(2) 0.0120(19) 0.0021(17) -0.0022(16)
C(47) 0.024(2) 0.032(2) 0.034(2) 0.0141(19) -0.0017(17) 0.0078(18)
C(48) 0.025(2) 0.034(2) 0.022(2) 0.0098(18) -0.0045(16) 0.0044(17)
C(49) 0.021(2) 0.028(2) 0.0153(18) 0.0039(17) -0.0019(14) 0.0001(15)
C(50) 0.0172(19) 0.0235(19) 0.0197(19) 0.0065(16) 0.0004(14) -0.0007(15)
C(51) 0.021(2) 0.036(2) 0.025(2) 0.0096(18) 0.0013(16) 0.0035(17)
C(52) 0.025(2) 0.052(3) 0.024(2) 0.015(2) -0.0061(17) 0.000(2)
C(53) 0.017(2) 0.036(2) 0.035(2) 0.0049(18) -0.0032(17) -0.0139(19)
C(54) 0.019(2) 0.030(2) 0.040(2) -0.0024(18) -0.0002(18) 0.0004(19)
C(55) 0.025(2) 0.031(2) 0.029(2) 0.0030(19) -0.0051(18) 0.0027(18)
C(56) 0.0188(19) 0.0231(19) 0.0197(18) 0.0079(16) 0.0003(14) -0.0001(15)
C(57) 0.021(2) 0.036(2) 0.034(2) 0.0022(19) 0.0073(18) -0.0068(19)
C(58) 0.025(2) 0.062(3) 0.040(2) 0.011(2) 0.012(2) -0.015(2)
C(59) 0.035(2) 0.044(2) 0.027(2) 0.022(2) 0.0021(18) -0.0128(19)
C(60) 0.027(2) 0.028(2) 0.032(2) 0.0056(19) -0.0032(18) -0.0033(18)
C(61) 0.020(2) 0.032(2) 0.023(2) 0.0053(18) 0.0029(15) 0.0010(17)
C(62) 0.040(3) 0.042(2) 0.036(2) 0.016(2) 0.013(2) 0.005(2)
C(63) 0.079(5) 0.058(4) 0.054(4) -0.011(3) 0.002(3) -0.004(3)
C(64) 0.061(5) 0.083(6) 0.141(9) 0.020(5) -0.041(6) -0.047(6)
C(65) 0.079(7) 0.174(13) 0.155(11) 0.070(8) 0.004(7) -0.053(10)
C(66) 0.019(6) 0.028(5) 0.034(7) -0.012(5) 0.007(5) -0.007(4)

loop_
_atom_type_symbol
_atom_type_description
_atom_type_scat_dispersion_real
_atom_type_scat_dispersion_imag
_atom_type_scat_source
C C 0.003 0.002
;
International Tables for Crystallography
(1992, Vol. C, Tables 4.2.6.8 and 6.1.1.4)
;
H H 0.000 0.000
;
International Tables for Crystallography
(1992, Vol. C, Table 6.1.1.4)
;
Mo Mo -1.683 0.686
;
International Tables for Crystallography
(1992, Vol. C, Tables 4.2.6.8 and 6.1.1.4)
;
N N 0.006 0.003
;
International Tables for Crystallography
(1992, Vol. C, Tables 4.2.6.8 and 6.1.1.4)
;
P P 0.102 0.094
;
International Tables for Crystallography
(1992, Vol. C, Tables 4.2.6.8 and 6.1.1.4)
;
S S 0.125 0.123
;
International Tables for Crystallography
(1992, Vol. C, Tables 4.2.6.8 and 6.1.1.4)
;
Se Se -0.093 2.226
;
International Tables for Crystallography
(1992, Vol. C, Tables 4.2.6.8 and 6.1.1.4)
;

loop_
_geom_angle_atom_site_label_1
_geom_angle_atom_site_label_2
_geom_angle_atom_site_label_3
_geom_angle
_geom_angle_publ_flag
_geom_angle_site_symmetry_1
_geom_angle_site_symmetry_2
_geom_angle_site_symmetry_3
Se(1) Mo(1) S(1) 110.86(2) yes . . .
Se(1) Mo(1) S(2) 107.59(3) yes . . .
Se(1) Mo(1) S(3) 106.50(3) yes . . .
Se(1) Mo(1) S(4) 113.20(3) yes . . .
S(1) Mo(1) S(2) 82.50(4) yes . . .
S(1) Mo(1) S(3) 85.77(4) yes . . .
S(1) Mo(1) S(4) 135.94(4) yes . . .
S(2) Mo(1) S(3) 145.90(3) yes . . .
S(2) Mo(1) S(4) 84.70(3) yes . . .
S(3) Mo(1) S(4) 81.78(4) yes . . .
Mo(1) S(1) C(1) 108.38(18) yes . . .
Mo(1) S(2) C(2) 108.65(16) yes . . .
Mo(1) S(3) C(7) 108.16(18) yes . . .
Mo(1) S(4) C(8) 108.08(16) yes . . .
C(14) P(1) C(20) 108.7(2) yes . . .
C(14) P(1) C(26) 109.4(2) yes . . .
C(14) P(1) C(32) 110.9(2) yes . . .
C(20) P(1) C(26) 111.8(2) yes . . .
C(20) P(1) C(32) 109.8(2) yes . . .
C(26) P(1) C(32) 106.21(19) yes . . .
C(38) P(2) C(44) 110.7(2) yes . . .
C(38) P(2) C(50) 109.94(19) yes . . .
C(38) P(2) C(56) 107.38(19) yes . . .
C(44) P(2) C(50) 107.8(2) yes . . .
C(44) P(2) C(56) 109.4(2) yes . . .
C(50) P(2) C(56) 111.6(2) yes . . .
S(1) C(1) C(2) 120.1(3) yes . . .
S(1) C(1) C(6) 115.9(4) yes . . .
C(2) C(1) C(6) 123.7(4) yes . . .
S(2) C(2) C(1) 119.8(3) yes . . .
S(2) C(2) C(3) 117.1(3) yes . . .
C(1) C(2) C(3) 122.7(4) yes . . .
C(2) C(3) C(4) 110.7(5) yes . . .
C(3) C(4) C(5) 113.5(4) yes . . .
C(4) C(5) C(6) 111.1(6) yes . . .
C(1) C(6) C(5) 111.5(5) yes . . .
S(3) C(7) C(8) 119.7(3) yes . . .
S(3) C(7) C(13) 116.9(3) yes . . .
C(8) C(7) C(13) 123.4(3) yes . . .
S(4) C(8) C(7) 119.8(2) yes . . .
S(4) C(8) C(9) 117.1(4) yes . . .
C(7) C(8) C(9) 123.1(4) yes . . .
C(8) C(9) C(10) 115.3(8) yes . . .
C(8) C(9) C(66) 110.0(6) yes . . .
C(10) C(9) C(66) 22.7(10) yes . . .
C(9) C(10) C(11) 124.2(11) yes . . .
C(9) C(10) C(12) 109.8(13) yes . . .
C(9) C(10) C(66) 106(2) yes . . .
C(11) C(10) C(12) 34.7(8) yes . . .
C(11) C(10) C(66) 65(2) yes . . .
C(12) C(10) C(66) 33.3(17) yes . . .
C(10) C(11) C(12) 64.3(13) yes . . .
C(10) C(11) C(13) 110.4(8) yes . . .
C(10) C(11) C(66) 23.4(8) yes . . .
C(12) C(11) C(13) 76.6(10) yes . . .
C(12) C(11) C(66) 42.4(12) yes . . .
C(13) C(11) C(66) 105.3(9) yes . . .
C(10) C(12) C(11) 81.0(14) yes . . .
C(10) C(12) C(13) 113.9(9) yes . . .
C(10) C(12) C(66) 20.6(10) yes . . .
C(11) C(12) C(13) 67.1(9) yes . . .
C(11) C(12) C(66) 98.7(17) yes . . .
C(13) C(12) C(66) 131.5(11) yes . . .
C(7) C(13) C(11) 115.9(6) yes . . .
C(7) C(13) C(12) 106.9(6) yes . . .
C(11) C(13) C(12) 36.2(7) yes . . .
P(1) C(14) C(15) 122.3(3) yes . . .
P(1) C(14) C(19) 117.3(4) yes . . .
C(15) C(14) C(19) 120.4(5) yes . . .
C(14) C(15) C(16) 119.2(4) yes . . .
C(15) C(16) C(17) 120.7(6) yes . . .
C(16) C(17) C(18) 120.0(7) yes . . .
C(17) C(18) C(19) 120.9(5) yes . . .
C(14) C(19) C(18) 118.9(5) yes . . .
P(1) C(20) C(21) 119.7(4) yes . . .
P(1) C(20) C(25) 120.1(3) yes . . .
C(21) C(20) C(25) 119.9(5) yes . . .
C(20) C(21) C(22) 119.1(5) yes . . .
C(21) C(22) C(23) 120.7(4) yes . . .
C(22) C(23) C(24) 120.7(6) yes . . .
C(23) C(24) C(25) 119.1(6) yes . . .
C(20) C(25) C(24) 120.5(5) yes . . .
P(1) C(26) C(27) 120.5(4) yes . . .
P(1) C(26) C(31) 119.0(4) yes . . .
C(27) C(26) C(31) 120.5(4) yes . . .
C(26) C(27) C(28) 119.1(5) yes . . .
C(27) C(28) C(29) 120.4(5) yes . . .
C(28) C(29) C(30) 119.6(5) yes . . .
C(29) C(30) C(31) 120.5(6) yes . . .
C(26) C(31) C(30) 119.8(5) yes . . .
P(1) C(32) C(33) 118.3(4) yes . . .
P(1) C(32) C(37) 121.1(3) yes . . .
C(33) C(32) C(37) 120.5(3) yes . . .
C(32) C(33) C(34) 119.4(5) yes . . .
C(33) C(34) C(35) 119.8(5) yes . . .
C(34) C(35) C(36) 120.6(4) yes . . .
C(35) C(36) C(37) 120.2(5) yes . . .
C(32) C(37) C(36) 119.4(4) yes . . .
P(2) C(38) C(39) 117.5(3) yes . . .
P(2) C(38) C(43) 121.8(3) yes . . .
C(39) C(38) C(43) 120.8(4) yes . . .
C(38) C(39) C(40) 120.2(4) yes . . .
C(39) C(40) C(41) 119.3(5) yes . . .
C(40) C(41) C(42) 120.8(4) yes . . .
C(41) C(42) C(43) 120.8(5) yes . . .
C(38) C(43) C(42) 118.0(5) yes . . .
P(2) C(44) C(45) 119.5(3) yes . . .
P(2) C(44) C(49) 121.3(3) yes . . .
C(45) C(44) C(49) 119.3(4) yes . . .
C(44) C(45) C(46) 120.4(4) yes . . .
C(45) C(46) C(47) 119.1(4) yes . . .
C(46) C(47) C(48) 121.1(5) yes . . .
C(47) C(48) C(49) 119.8(4) yes . . .
C(44) C(49) C(48) 120.3(4) yes . . .
P(2) C(50) C(51) 121.3(3) yes . . .
P(2) C(50) C(55) 118.8(3) yes . . .
C(51) C(50) C(55) 119.8(3) yes . . .
C(50) C(51) C(52) 120.2(4) yes . . .
C(51) C(52) C(53) 120.4(4) yes . . .
C(52) C(53) C(54) 119.9(4) yes . . .
C(53) C(54) C(55) 120.2(4) yes . . .
C(50) C(55) C(54) 119.4(4) yes . . .
P(2) C(56) C(57) 121.1(2) yes . . .
P(2) C(56) C(61) 118.9(3) yes . . .
C(57) C(56) C(61) 119.9(4) yes . . .
C(56) C(57) C(58) 119.3(3) yes . . .
C(57) C(58) C(59) 120.4(5) yes . . .
C(58) C(59) C(60) 120.5(4) yes . . .
C(59) C(60) C(61) 120.2(3) yes . . .
C(56) C(61) C(60) 119.8(4) yes . . .
N(1) C(62) C(63) 177.5(7) yes . . .
N(2) C(64) C(65) 167.9(19) yes . . .
C(9) C(66) C(10) 51.1(17) yes . . .
C(9) C(66) C(11) 114.4(8) yes . . .
C(9) C(66) C(12) 119.8(11) yes . . .
C(10) C(66) C(11) 91(2) yes . . .
C(10) C(66) C(12) 126(2) yes . . .
C(11) C(66) C(12) 38.9(10) yes . . .
C(2) C(3) H(1) 108.6 no . . .
C(2) C(3) H(2) 109.4 no . . .
C(4) C(3) H(1) 109.6 no . . .
C(4) C(3) H(2) 109.0 no . . .
H(1) C(3) H(2) 109.5 no . . .
C(3) C(4) H(3) 107.7 no . . .
C(3) C(4) H(4) 109.0 no . . .
C(5) C(4) H(3) 106.9 no . . .
C(5) C(4) H(4) 110.3 no . . .
H(3) C(4) H(4) 109.5 no . . .
C(4) C(5) H(5) 110.5 no . . .
C(4) C(5) H(6) 108.4 no . . .
C(6) C(5) H(5) 108.6 no . . .
C(6) C(5) H(6) 108.9 no . . .
H(5) C(5) H(6) 109.5 no . . .
C(1) C(6) H(7) 108.5 no . . .
C(1) C(6) H(8) 109.9 no . . .
C(5) C(6) H(7) 108.8 no . . .
C(5) C(6) H(8) 108.7 no . . .
H(7) C(6) H(8) 109.5 no . . .
C(14) C(15) H(11) 120.8 no . . .
C(16) C(15) H(11) 120.0 no . . .
C(15) C(16) H(12) 119.9 no . . .
C(17) C(16) H(12) 119.4 no . . .
C(16) C(17) H(13) 120.0 no . . .
C(18) C(17) H(13) 120.1 no . . .
C(17) C(18) H(14) 119.8 no . . .
C(19) C(18) H(14) 119.3 no . . .
C(14) C(19) H(15) 120.4 no . . .
C(18) C(19) H(15) 120.7 no . . .
C(20) C(21) H(16) 120.3 no . . .
C(22) C(21) H(16) 120.6 no . . .
C(21) C(22) H(17) 119.2 no . . .
C(23) C(22) H(17) 120.1 no . . .
C(22) C(23) H(18) 119.7 no . . .
C(24) C(23) H(18) 119.6 no . . .
C(23) C(24) H(19) 120.5 no . . .
C(25) C(24) H(19) 120.4 no . . .
C(20) C(25) H(20) 119.8 no . . .
C(24) C(25) H(20) 119.7 no . . .
C(26) C(27) H(21) 120.7 no . . .
C(28) C(27) H(21) 120.2 no . . .
C(27) C(28) H(22) 119.9 no . . .
C(29) C(28) H(22) 119.7 no . . .
C(28) C(29) H(23) 120.0 no . . .
C(30) C(29) H(23) 120.4 no . . .
C(29) C(30) H(24) 119.7 no . . .
C(31) C(30) H(24) 119.8 no . . .
C(26) C(31) H(25) 120.1 no . . .
C(30) C(31) H(25) 120.1 no . . .
C(32) C(33) H(26) 120.3 no . . .
C(34) C(33) H(26) 120.3 no . . .
C(33) C(34) H(27) 119.7 no . . .
C(35) C(34) H(27) 120.6 no . . .
C(34) C(35) H(28) 119.4 no . . .
C(36) C(35) H(28) 120.0 no . . .
C(35) C(36) H(29) 120.0 no . . .
C(37) C(36) H(29) 119.7 no . . .
C(32) C(37) H(30) 120.1 no . . .
C(36) C(37) H(30) 120.5 no . . .
C(38) C(39) H(31) 119.7 no . . .
C(40) C(39) H(31) 120.1 no . . .
C(39) C(40) H(32) 120.4 no . . .
C(41) C(40) H(32) 120.3 no . . .
C(40) C(41) H(33) 119.9 no . . .
C(42) C(41) H(33) 119.3 no . . .
C(41) C(42) H(34) 119.8 no . . .
C(43) C(42) H(34) 119.3 no . . .
C(38) C(43) H(35) 121.2 no . . .
C(42) C(43) H(35) 120.8 no . . .
C(44) C(45) H(36) 120.0 no . . .
C(46) C(45) H(36) 119.6 no . . .
C(45) C(46) H(37) 120.3 no . . .
C(47) C(46) H(37) 120.6 no . . .
C(46) C(47) H(38) 119.3 no . . .
C(48) C(47) H(38) 119.7 no . . .
C(47) C(48) H(39) 120.1 no . . .
C(49) C(48) H(39) 120.1 no . . .
C(44) C(49) H(40) 120.0 no . . .
C(48) C(49) H(40) 119.7 no . . .
C(50) C(51) H(41) 119.8 no . . .
C(52) C(51) H(41) 120.0 no . . .
C(51) C(52) H(42) 120.0 no . . .
C(53) C(52) H(42) 119.6 no . . .
C(52) C(53) H(43) 120.1 no . . .
C(54) C(53) H(43) 120.0 no . . .
C(53) C(54) H(44) 120.0 no . . .
C(55) C(54) H(44) 119.9 no . . .
C(50) C(55) H(45) 120.4 no . . .
C(54) C(55) H(45) 120.2 no . . .
C(56) C(57) H(46) 120.4 no . . .
C(58) C(57) H(46) 120.4 no . . .
C(57) C(58) H(47) 120.0 no . . .
C(59) C(58) H(47) 119.7 no . . .
C(58) C(59) H(48) 119.7 no . . .
C(60) C(59) H(48) 119.8 no . . .
C(59) C(60) H(49) 119.7 no . . .
C(61) C(60) H(49) 120.1 no . . .
C(56) C(61) H(50) 120.1 no . . .
C(60) C(61) H(50) 120.1 no . . .
C(62) C(63) H(51) 109.3 no . . .
C(62) C(63) H(52) 109.9 no . . .
C(62) C(63) H(53) 109.2 no . . .
H(51) C(63) H(52) 109.5 no . . .
H(51) C(63) H(53) 109.5 no . . .
H(52) C(63) H(53) 109.5 no . . .
C(64) C(65) H(54) 111.0 no . . .
C(64) C(65) H(55) 108.2 no . . .
C(64) C(65) H(56) 109.2 no . . .
H(54) C(65) H(55) 109.5 no . . .
H(54) C(65) H(56) 109.5 no . . .
H(55) C(65) H(56) 109.5 no . . .

loop_
_geom_bond_atom_site_label_1
_geom_bond_atom_site_label_2
_geom_bond_distance
_geom_bond_publ_flag
_geom_bond_site_symmetry_1
_geom_bond_site_symmetry_2
Mo(1) Se(1) 2.3069(5) yes . .
Mo(1) S(1) 2.3517(12) yes . .
Mo(1) S(2) 2.3627(11) yes . .
Mo(1) S(3) 2.3618(11) yes . .
Mo(1) S(4) 2.3639(11) yes . .
S(1) C(1) 1.786(4) yes . .
S(2) C(2) 1.770(4) yes . .
S(3) C(7) 1.765(4) yes . .
S(4) C(8) 1.772(4) yes . .
P(1) C(14) 1.804(6) yes . .
P(1) C(20) 1.786(5) yes . .
P(1) C(26) 1.798(4) yes . .
P(1) C(32) 1.797(4) yes . .
P(2) C(38) 1.807(4) yes . .
P(2) C(44) 1.788(5) yes . .
P(2) C(50) 1.798(3) yes . .
P(2) C(56) 1.793(4) yes . .
N(1) C(62) 1.132(7) yes . .
N(2) C(64) 1.170(18) yes . .
C(1) C(2) 1.331(7) yes . .
C(1) C(6) 1.513(7) yes . .
C(2) C(3) 1.505(6) yes . .
C(3) C(4) 1.534(9) yes . .
C(4) C(5) 1.458(12) yes . .
C(5) C(6) 1.520(9) yes . .
C(7) C(8) 1.338(7) yes . .
C(7) C(13) 1.504(6) yes . .
C(8) C(9) 1.519(5) yes . .
C(9) C(10) 1.349(17) yes . .
C(10) C(11) 1.68(2) yes . .
C(10) C(12) 1.54(2) yes . .
C(11) C(12) 0.970(19) yes . .
C(11) C(13) 1.512(11) yes . .
C(12) C(13) 1.596(14) yes . .
C(14) C(15) 1.394(7) yes . .
C(14) C(19) 1.391(6) yes . .
C(15) C(16) 1.393(10) yes . .
C(16) C(17) 1.369(7) yes . .
C(17) C(18) 1.378(11) yes . .
C(18) C(19) 1.393(10) yes . .
C(20) C(21) 1.388(6) yes . .
C(20) C(25) 1.387(9) yes . .
C(21) C(22) 1.405(8) yes . .
C(22) C(23) 1.367(9) yes . .
C(23) C(24) 1.381(7) yes . .
C(24) C(25) 1.402(10) yes . .
C(26) C(27) 1.394(7) yes . .
C(26) C(31) 1.390(8) yes . .
C(27) C(28) 1.394(7) yes . .
C(28) C(29) 1.394(9) yes . .
C(29) C(30) 1.389(10) yes . .
C(30) C(31) 1.382(7) yes . .
C(32) C(33) 1.402(6) yes . .
C(32) C(37) 1.397(8) yes . .
C(33) C(34) 1.397(6) yes . .
C(34) C(35) 1.386(9) yes . .
C(35) C(36) 1.394(8) yes . .
C(36) C(37) 1.384(6) yes . .
C(38) C(39) 1.391(7) yes . .
C(38) C(43) 1.395(7) yes . .
C(39) C(40) 1.385(6) yes . .
C(40) C(41) 1.384(8) yes . .
C(41) C(42) 1.372(8) yes . .
C(42) C(43) 1.404(6) yes . .
C(44) C(45) 1.398(6) yes . .
C(44) C(49) 1.393(5) yes . .
C(45) C(46) 1.390(8) yes . .
C(46) C(47) 1.388(6) yes . .
C(47) C(48) 1.377(7) yes . .
C(48) C(49) 1.384(8) yes . .
C(50) C(51) 1.391(6) yes . .
C(50) C(55) 1.390(6) yes . .
C(51) C(52) 1.384(6) yes . .
C(52) C(53) 1.383(7) yes . .
C(53) C(54) 1.380(7) yes . .
C(54) C(55) 1.409(6) yes . .
C(56) C(57) 1.381(6) yes . .
C(56) C(61) 1.412(5) yes . .
C(57) C(58) 1.395(7) yes . .
C(58) C(59) 1.387(6) yes . .
C(59) C(60) 1.369(7) yes . .
C(60) C(61) 1.381(6) yes . .
C(62) C(63) 1.417(8) yes . .
C(64) C(65) 1.250(16) yes . .
C(3) H(1) 0.950 no . .
C(3) H(2) 0.950 no . .
C(4) H(3) 0.950 no . .
C(4) H(4) 0.950 no . .
C(5) H(5) 0.950 no . .
C(5) H(6) 0.950 no . .
C(6) H(7) 0.950 no . .
C(6) H(8) 0.950 no . .
C(15) H(11) 0.950 no . .
C(16) H(12) 0.950 no . .
C(17) H(13) 0.950 no . .
C(18) H(14) 0.950 no . .
C(19) H(15) 0.950 no . .
C(21) H(16) 0.950 no . .
C(22) H(17) 0.950 no . .
C(23) H(18) 0.950 no . .
C(24) H(19) 0.950 no . .
C(25) H(20) 0.950 no . .
C(27) H(21) 0.950 no . .
C(28) H(22) 0.950 no . .
C(29) H(23) 0.950 no . .
C(30) H(24) 0.950 no . .
C(31) H(25) 0.950 no . .
C(33) H(26) 0.950 no . .
C(34) H(27) 0.950 no . .
C(35) H(28) 0.950 no . .
C(36) H(29) 0.950 no . .
C(37) H(30) 0.950 no . .
C(39) H(31) 0.950 no . .
C(40) H(32) 0.950 no . .
C(41) H(33) 0.950 no . .
C(42) H(34) 0.950 no . .
C(43) H(35) 0.950 no . .
C(45) H(36) 0.950 no . .
C(46) H(37) 0.950 no . .
C(47) H(38) 0.950 no . .
C(48) H(39) 0.950 no . .
C(49) H(40) 0.950 no . .
C(51) H(41) 0.950 no . .
C(52) H(42) 0.950 no . .
C(53) H(43) 0.950 no . .
C(54) H(44) 0.950 no . .
C(55) H(45) 0.950 no . .
C(57) H(46) 0.950 no . .
C(58) H(47) 0.950 no . .
C(59) H(48) 0.950 no . .
C(60) H(49) 0.950 no . .
C(61) H(50) 0.950 no . .
C(63) H(51) 0.950 no . .
C(63) H(52) 0.950 no . .
C(63) H(53) 0.950 no . .
C(65) H(54) 0.950 no . .
C(65) H(55) 0.950 no . .
C(65) H(56) 0.950 no . .

loop_
_geom_contact_atom_site_label_1
_geom_contact_atom_site_label_2
_geom_contact_distance
_geom_contact_publ_flag
_geom_contact_site_symmetry_1
_geom_contact_site_symmetry_2
S(2) C(25) 3.408(7) ? . 1_455
N(1) C(57) 3.226(8) ? . 1_554
N(1) C(58) 3.405(8) ? . 1_554
N(2) C(18) 3.519(18) ? . 2_666
N(2) C(19) 3.178(17) ? . 2_666
C(1) C(23) 3.517(5) ? . 2_656
C(2) C(23) 3.488(6) ? . 2_656
C(7) C(66) 2.856(13) ? . .
C(8) C(16) 3.499(8) ? . .
C(8) C(40) 3.312(7) ? . 2_666
C(8) C(66) 2.609(12) ? . .
C(9) C(40) 3.537(6) ? . 2_666
C(9) C(66) 1.665(15) ? . .
C(10) C(66) 0.67(2) ? . .
C(11) C(66) 1.528(19) ? . .
C(12) C(66) 1.04(2) ? . .
C(13) C(27) 3.489(7) ? . .
C(13) C(66) 2.417(16) ? . .
C(16) C(8) 3.499(8) ? . .
C(17) C(36) 3.589(8) ? . 2_656
C(18) N(2) 3.519(18) ? . 2_666
C(18) C(36) 3.478(7) ? . 2_656
C(19) N(2) 3.178(17) ? . 2_666
C(23) C(1) 3.517(5) ? . 2_656
C(23) C(2) 3.488(6) ? . 2_656
C(25) S(2) 3.408(7) ? . 1_655
C(25) C(65) 3.379(17) ? . 1_655
C(27) C(13) 3.489(7) ? . .
C(29) C(41) 3.503(7) ? . 2_766
C(29) C(42) 3.539(6) ? . 2_766
C(35) C(51) 3.543(7) ? . 2_656
C(36) C(17) 3.589(8) ? . 2_656
C(36) C(18) 3.478(7) ? . 2_656
C(39) C(62) 3.508(8) ? . 2_666
C(40) C(8) 3.312(7) ? . 2_666
C(40) C(9) 3.537(6) ? . 2_666
C(40) C(48) 3.554(6) ? . 2_767
C(41) C(29) 3.503(7) ? . 2_766
C(42) C(29) 3.539(6) ? . 2_766
C(47) C(63) 3.576(9) ? . 2_656
C(48) C(40) 3.554(6) ? . 2_767
C(51) C(35) 3.543(7) ? . 2_656
C(53) C(59) 3.539(9) ? . 2_667
C(57) N(1) 3.226(8) ? . 1_556
C(58) N(1) 3.405(8) ? . 1_556
C(59) C(53) 3.539(9) ? . 2_667
C(62) C(39) 3.508(8) ? . 2_666
C(63) C(47) 3.576(9) ? . 2_656
C(65) C(25) 3.379(17) ? . 1_455
C(66) C(7) 2.856(13) ? . .
C(66) C(8) 2.609(12) ? . .
C(66) C(9) 1.665(15) ? . .
C(66) C(10) 0.67(2) ? . .
C(66) C(11) 1.528(19) ? . .
C(66) C(12) 1.04(2) ? . .
C(66) C(13) 2.417(16) ? . .
Mo(1) H(37) 3.407 ? . 2_656
Se(1) H(24) 2.991 ? . 1_455
Se(1) H(32) 3.543 ? . 2_666
Se(1) H(37) 3.346 ? . 2_656
Se(1) H(38) 3.316 ? . 1_454
Se(1) H(39) 3.382 ? . 1_454
Se(1) H(43) 3.220 ? . 2_556
Se(1) H(44) 3.462 ? . 2_556
Se(1) H(52) 2.926 ? . 2_555
Se(1) H(53) 3.295 ? . .
S(1) H(17) 3.054 ? . 2_656
S(1) H(18) 3.408 ? . 2_656
S(1) H(27) 3.042 ? . .
S(1) H(36) 3.594 ? . 2_656
S(1) H(37) 3.190 ? . 2_656
S(1) H(48) 3.474 ? . 1_444
S(1) H(49) 2.945 ? . 1_444
S(2) H(18) 2.858 ? . 2_656
S(2) H(19) 3.371 ? . 1_455
S(2) H(20) 2.915 ? . 1_455
S(2) H(25) 3.025 ? . 1_455
S(2) H(43) 2.932 ? . 2_556
S(3) H(11) 3.574 ? . .
S(3) H(26) 2.918 ? . .
S(3) H(27) 3.346 ? . .
S(3) H(32) 3.509 ? . 2_666
S(3) H(37) 2.864 ? . 2_656
S(4) H(12) 3.521 ? . .
S(4) H(19) 3.332 ? . 1_455
S(4) H(20) 3.234 ? . 1_455
S(4) H(32) 3.282 ? . 2_666
S(4) H(33) 2.936 ? . 2_666
S(4) H(55) 2.836 ? . .
N(1) H(31) 2.726 ? . 2_666
N(1) H(45) 3.525 ? . 1_554
N(1) H(46) 2.523 ? . 1_554
N(1) H(47) 2.888 ? . 1_554
N(2) H(5) 3.389 ? . 1_565
N(2) H(8) 3.173 ? . 1_565
N(2) H(14) 3.125 ? . 2_666
N(2) H(15) 2.445 ? . 2_666
N(2) H(54) 3.242 ? . 2_566
C(1) H(17) 3.524 ? . 2_656
C(1) H(18) 2.936 ? . 2_656
C(1) H(48) 2.955 ? . 1_444
C(2) H(18) 2.702 ? . 2_656
C(2) H(42) 3.406 ? . 2_556
C(2) H(43) 3.366 ? . 2_556
C(2) H(48) 3.243 ? . 1_444
C(3) H(13) 3.499 ? . 2_556
C(3) H(18) 3.332 ? . 2_656
C(3) H(42) 3.141 ? . 2_556
C(4) H(13) 3.387 ? . 2_556
C(4) H(21) 3.475 ? . 1_445
C(5) H(21) 3.399 ? . 1_445
C(5) H(22) 3.416 ? . 1_445
C(5) H(56) 3.123 ? . 1_545
C(6) H(22) 3.359 ? . 1_445
C(6) H(34) 2.972 ? . 2_656
C(6) H(48) 3.401 ? . 1_444
C(7) H(11) 3.466 ? . .
C(7) H(12) 3.560 ? . .
C(7) H(26) 3.496 ? . .
C(7) H(32) 2.873 ? . 2_666
C(8) H(12) 3.115 ? . .
C(8) H(32) 2.786 ? . 2_666
C(8) H(33) 3.342 ? . 2_666
C(8) H(55) 3.578 ? . .
C(9) H(12) 3.350 ? . .
C(9) H(14) 3.281 ? . 2_666
C(9) H(32) 3.390 ? . 2_666
C(9) H(33) 3.519 ? . 2_666
C(9) H(55) 3.276 ? . .
C(10) H(14) 3.413 ? . 2_666
C(10) H(29) 3.452 ? . 1_565
C(10) H(32) 3.591 ? . 2_666
C(10) H(41) 3.268 ? . 2_666
C(11) H(4) 3.243 ? . 1_665
C(11) H(21) 3.504 ? . .
C(11) H(41) 3.259 ? . 2_666
C(11) H(47) 3.545 ? . 1_554
C(12) H(3) 3.521 ? . 1_665
C(12) H(4) 3.089 ? . 1_665
C(12) H(21) 3.033 ? . .
C(13) H(21) 3.220 ? . .
C(13) H(26) 3.487 ? . .
C(13) H(32) 3.535 ? . 2_666
C(15) H(16) 3.565 ? . 2_656
C(15) H(17) 3.491 ? . 2_656
C(15) H(30) 3.304 ? . 2_656
C(16) H(29) 3.444 ? . 2_656
C(16) H(30) 3.148 ? . 2_656
C(17) H(3) 3.477 ? . 2_556
C(17) H(13) 3.555 ? . 2_666
C(17) H(14) 3.489 ? . 2_666
C(17) H(29) 2.846 ? . 2_656
C(17) H(30) 3.520 ? . 2_656
C(18) H(3) 3.531 ? . 1_665
C(18) H(13) 3.333 ? . 2_666
C(18) H(29) 2.796 ? . 2_656
C(19) H(29) 3.380 ? . 2_656
C(20) H(54) 3.224 ? . 1_655
C(21) H(11) 3.139 ? . 2_656
C(22) H(11) 2.945 ? . 2_656
C(23) H(1) 3.493 ? . 2_656
C(23) H(5) 3.452 ? . 2_656
C(23) H(19) 3.369 ? . 2_756
C(24) H(18) 3.569 ? . 2_756
C(24) H(19) 3.533 ? . 2_756
C(24) H(54) 3.078 ? . 1_655
C(25) H(54) 2.719 ? . 1_655
C(25) H(55) 3.332 ? . 1_655
C(26) H(56) 3.317 ? . 1_655
C(27) H(6) 3.011 ? . 1_665
C(27) H(56) 3.018 ? . 1_655
C(28) H(6) 3.179 ? . 1_665
C(28) H(7) 3.249 ? . 1_665
C(28) H(34) 3.261 ? . 2_766
C(28) H(56) 3.368 ? . 1_655
C(29) H(33) 3.066 ? . 2_766
C(29) H(34) 3.146 ? . 2_766
C(29) H(39) 3.430 ? . 1_554
C(29) H(40) 3.400 ? . 1_554
C(30) H(33) 3.091 ? . 2_766
C(30) H(39) 3.553 ? . 1_554
C(32) H(16) 3.154 ? . 2_656
C(33) H(16) 3.381 ? . 2_656
C(33) H(17) 3.172 ? . 2_656
C(34) H(16) 3.404 ? . 2_656
C(34) H(17) 2.903 ? . 2_656
C(34) H(36) 3.095 ? . 2_656
C(35) H(16) 3.250 ? . 2_656
C(35) H(17) 3.460 ? . 2_656
C(35) H(41) 3.392 ? . 2_656
C(35) H(42) 3.588 ? . 2_656
C(36) H(2) 3.262 ? . 1_655
C(36) H(16) 3.075 ? . 2_656
C(36) H(42) 3.271 ? . 2_656
C(37) H(2) 3.328 ? . 1_655
C(37) H(16) 3.007 ? . 2_656
C(39) H(39) 3.279 ? . 2_767
C(39) H(53) 3.237 ? . 2_666
C(40) H(39) 2.787 ? . 2_767
C(40) H(53) 3.047 ? . 2_666
C(41) H(23) 3.273 ? . 2_766
C(41) H(39) 2.816 ? . 2_767
C(41) H(55) 3.460 ? . 2_666
C(42) H(7) 3.307 ? . 2_656
C(42) H(8) 3.421 ? . 2_656
C(42) H(23) 3.178 ? . 2_766
C(42) H(39) 3.339 ? . 2_767
C(42) H(40) 3.319 ? . 2_767
C(43) H(40) 3.355 ? . 2_767
C(44) H(50) 3.267 ? . 2_767
C(45) H(27) 3.245 ? . 2_656
C(45) H(49) 3.288 ? . 2_767
C(45) H(50) 3.550 ? . 2_767
C(46) H(49) 2.932 ? . 2_767
C(46) H(50) 3.521 ? . 2_767
C(46) H(51) 2.890 ? . 2_656
C(47) H(49) 3.318 ? . 2_767
C(47) H(50) 3.226 ? . 2_767
C(47) H(51) 2.794 ? . 2_656
C(47) H(52) 3.530 ? . 1_656
C(47) H(52) 3.596 ? . 2_656
C(47) H(53) 3.335 ? . 1_656
C(48) H(23) 3.134 ? . 1_556
C(48) H(50) 2.956 ? . 2_767
C(49) H(23) 2.964 ? . 1_556
C(49) H(50) 2.942 ? . 2_767
C(51) H(28) 3.381 ? . 2_656
C(51) H(47) 3.204 ? . 2_667
C(52) H(2) 3.302 ? . 2_556
C(52) H(47) 3.154 ? . 2_667
C(52) H(48) 3.057 ? . 2_667
C(53) H(25) 3.374 ? . 2_656
C(53) H(48) 2.985 ? . 2_667
C(54) H(24) 3.590 ? . 2_656
C(58) H(22) 3.530 ? . 1_556
C(59) H(7) 3.243 ? . 1_666
C(59) H(43) 3.502 ? . 2_667
C(60) H(35) 3.259 ? . 2_767
C(61) H(35) 3.456 ? . 2_767
C(62) H(31) 2.709 ? . 2_666
C(62) H(32) 3.409 ? . 2_666
C(62) H(44) 3.573 ? . 1_554
C(62) H(46) 3.458 ? . 1_554
C(63) H(31) 3.267 ? . 2_666
C(63) H(32) 3.289 ? . 2_666
C(63) H(37) 3.472 ? . 2_656
C(63) H(38) 3.180 ? . 1_454
C(63) H(38) 3.023 ? . 2_656
C(64) H(5) 3.447 ? . 1_565
C(64) H(6) 3.306 ? . 1_565
C(64) H(8) 3.418 ? . 1_565
C(64) H(15) 3.361 ? . 2_666
C(64) H(54) 3.593 ? . 2_566
C(65) H(6) 3.157 ? . 1_565
C(65) H(20) 3.107 ? . 1_455
C(65) H(33) 3.483 ? . 2_666
C(66) H(4) 3.398 ? . 1_665
C(66) H(14) 3.360 ? . 2_666
C(66) H(29) 3.549 ? . 1_565
H(1) C(23) 3.493 ? . 2_656
H(1) H(12) 3.083 ? . 2_556
H(1) H(13) 3.227 ? . 2_556
H(1) H(18) 2.931 ? . 2_656
H(1) H(19) 3.183 ? . 2_656
H(1) H(30) 3.448 ? . 1_455
H(2) C(36) 3.262 ? . 1_455
H(2) C(37) 3.328 ? . 1_455
H(2) C(52) 3.302 ? . 2_556
H(2) H(13) 3.339 ? . 2_556
H(2) H(29) 2.856 ? . 1_455
H(2) H(30) 3.017 ? . 1_455
H(2) H(42) 2.421 ? . 2_556
H(2) H(43) 3.556 ? . 2_556
H(3) C(12) 3.521 ? . 1_445
H(3) C(17) 3.477 ? . 2_556
H(3) C(18) 3.531 ? . 1_445
H(3) H(13) 2.600 ? . 2_556
H(3) H(14) 3.203 ? . 1_445
H(3) H(21) 3.343 ? . 1_445
H(4) C(11) 3.243 ? . 1_445
H(4) C(12) 3.089 ? . 1_445
H(4) C(66) 3.398 ? . 1_445
H(4) H(21) 3.134 ? . 1_445
H(4) H(22) 2.971 ? . 1_445
H(4) H(42) 3.069 ? . 2_556
H(4) H(48) 3.386 ? . 1_444
H(5) N(2) 3.389 ? . 1_545
H(5) C(23) 3.452 ? . 2_656
H(5) C(64) 3.447 ? . 1_545
H(5) H(18) 3.428 ? . 2_656
H(5) H(54) 3.129 ? . 2_556
H(5) H(56) 3.275 ? . 1_545
H(6) C(27) 3.011 ? . 1_445
H(6) C(28) 3.179 ? . 1_445
H(6) C(64) 3.306 ? . 1_545
H(6) C(65) 3.157 ? . 1_545
H(6) H(15) 3.373 ? . 1_445
H(6) H(21) 2.604 ? . 1_445
H(6) H(22) 2.925 ? . 1_445
H(6) H(54) 3.594 ? . 1_545
H(6) H(56) 2.339 ? . 1_545
H(7) C(28) 3.249 ? . 1_445
H(7) C(42) 3.307 ? . 2_656
H(7) C(59) 3.243 ? . 1_444
H(7) H(22) 2.581 ? . 1_445
H(7) H(34) 2.412 ? . 2_656
H(7) H(35) 3.573 ? . 2_656
H(7) H(48) 2.881 ? . 1_444
H(7) H(49) 3.549 ? . 1_444
H(8) N(2) 3.173 ? . 1_545
H(8) C(42) 3.421 ? . 2_656
H(8) C(64) 3.418 ? . 1_545
H(8) H(17) 3.505 ? . 2_656
H(8) H(34) 2.691 ? . 2_656
H(8) H(56) 3.362 ? . 1_545
H(11) S(3) 3.574 ? . .
H(11) C(7) 3.466 ? . .
H(11) C(21) 3.139 ? . 2_656
H(11) C(22) 2.945 ? . 2_656
H(11) H(16) 2.989 ? . 2_656
H(11) H(17) 2.627 ? . 2_656
H(11) H(30) 3.553 ? . 2_656
H(12) S(4) 3.521 ? . .
H(12) C(7) 3.560 ? . .
H(12) C(8) 3.115 ? . .
H(12) C(9) 3.350 ? . .
H(12) H(1) 3.083 ? . 2_556
H(12) H(30) 3.325 ? . 2_656
H(13) C(3) 3.499 ? . 2_556
H(13) C(4) 3.387 ? . 2_556
H(13) C(17) 3.555 ? . 2_666
H(13) C(18) 3.333 ? . 2_666
H(13) H(1) 3.227 ? . 2_556
H(13) H(2) 3.339 ? . 2_556
H(13) H(3) 2.600 ? . 2_556
H(13) H(13) 3.227 ? . 2_666
H(13) H(14) 2.782 ? . 2_666
H(13) H(29) 3.028 ? . 2_656
H(14) N(2) 3.125 ? . 2_666
H(14) C(9) 3.281 ? . 2_666
H(14) C(10) 3.413 ? . 2_666
H(14) C(17) 3.489 ? . 2_666
H(14) C(66) 3.360 ? . 2_666
H(14) H(3) 3.203 ? . 1_665
H(14) H(13) 2.782 ? . 2_666
H(14) H(29) 2.966 ? . 2_656
H(15) N(2) 2.445 ? . 2_666
H(15) C(64) 3.361 ? . 2_666
H(15) H(6) 3.373 ? . 1_665
H(15) H(54) 3.317 ? . 1_655
H(15) H(56) 3.364 ? . 1_655
H(16) C(15) 3.565 ? . 2_656
H(16) C(32) 3.154 ? . 2_656
H(16) C(33) 3.381 ? . 2_656
H(16) C(34) 3.404 ? . 2_656
H(16) C(35) 3.250 ? . 2_656
H(16) C(36) 3.075 ? . 2_656
H(16) C(37) 3.007 ? . 2_656
H(16) H(11) 2.989 ? . 2_656
H(16) H(29) 3.542 ? . 2_656
H(16) H(30) 3.412 ? . 2_656
H(17) S(1) 3.054 ? . 2_656
H(17) C(1) 3.524 ? . 2_656
H(17) C(15) 3.491 ? . 2_656
H(17) C(33) 3.172 ? . 2_656
H(17) C(34) 2.903 ? . 2_656
H(17) C(35) 3.460 ? . 2_656
H(17) H(8) 3.505 ? . 2_656
H(17) H(11) 2.627 ? . 2_656
H(17) H(26) 3.365 ? . 2_656
H(17) H(27) 2.917 ? . 2_656
H(18) S(1) 3.408 ? . 2_656
H(18) S(2) 2.858 ? . 2_656
H(18) C(1) 2.936 ? . 2_656
H(18) C(2) 2.702 ? . 2_656
H(18) C(3) 3.332 ? . 2_656
H(18) C(24) 3.569 ? . 2_756
H(18) H(1) 2.931 ? . 2_656
H(18) H(5) 3.428 ? . 2_656
H(18) H(19) 2.890 ? . 2_756
H(19) S(2) 3.371 ? . 1_655
H(19) S(4) 3.332 ? . 1_655
H(19) C(23) 3.369 ? . 2_756
H(19) C(24) 3.533 ? . 2_756
H(19) H(1) 3.183 ? . 2_656
H(19) H(18) 2.890 ? . 2_756
H(19) H(19) 3.213 ? . 2_756
H(19) H(54) 3.315 ? . 1_655
H(20) S(2) 2.915 ? . 1_655
H(20) S(4) 3.234 ? . 1_655
H(20) C(65) 3.107 ? . 1_655
H(20) H(54) 2.694 ? . 1_655
H(20) H(55) 2.862 ? . 1_655
H(20) H(56) 3.279 ? . 1_655
H(21) C(4) 3.475 ? . 1_665
H(21) C(5) 3.399 ? . 1_665
H(21) C(11) 3.504 ? . .
H(21) C(12) 3.033 ? . .
H(21) C(13) 3.220 ? . .
H(21) H(3) 3.343 ? . 1_665
H(21) H(4) 3.134 ? . 1_665
H(21) H(6) 2.604 ? . 1_665
H(21) H(56) 3.144 ? . 1_655
H(22) C(5) 3.416 ? . 1_665
H(22) C(6) 3.359 ? . 1_665
H(22) C(58) 3.530 ? . 1_554
H(22) H(4) 2.971 ? . 1_665
H(22) H(6) 2.925 ? . 1_665
H(22) H(7) 2.581 ? . 1_665
H(22) H(34) 3.112 ? . 2_766
H(22) H(47) 3.471 ? . 1_554
H(23) C(41) 3.273 ? . 2_766
H(23) C(42) 3.178 ? . 2_766
H(23) C(48) 3.134 ? . 1_554
H(23) C(49) 2.964 ? . 1_554
H(23) H(33) 3.084 ? . 2_766
H(23) H(34) 2.923 ? . 2_766
H(23) H(39) 2.773 ? . 1_554
H(23) H(40) 2.452 ? . 1_554
H(24) Se(1) 2.991 ? . 1_655
H(24) C(54) 3.590 ? . 2_656
H(24) H(33) 3.109 ? . 2_766
H(24) H(39) 3.010 ? . 1_554
H(24) H(43) 3.297 ? . 2_656
H(24) H(44) 2.998 ? . 2_656
H(25) S(2) 3.025 ? . 1_655
H(25) C(53) 3.374 ? . 2_656
H(25) H(43) 2.915 ? . 2_656
H(26) S(3) 2.918 ? . .
H(26) C(7) 3.496 ? . .
H(26) C(13) 3.487 ? . .
H(26) H(17) 3.365 ? . 2_656
H(27) S(1) 3.042 ? . .
H(27) S(3) 3.346 ? . .
H(27) C(45) 3.245 ? . 2_656
H(27) H(17) 2.917 ? . 2_656
H(27) H(35) 3.579 ? . 2_656
H(27) H(36) 2.342 ? . 2_656
H(27) H(37) 3.538 ? . 2_656
H(28) C(51) 3.381 ? . 2_656
H(28) H(41) 3.002 ? . 2_656
H(29) C(10) 3.452 ? . 1_545
H(29) C(16) 3.444 ? . 2_656
H(29) C(17) 2.846 ? . 2_656
H(29) C(18) 2.796 ? . 2_656
H(29) C(19) 3.380 ? . 2_656
H(29) C(66) 3.549 ? . 1_545
H(29) H(2) 2.856 ? . 1_655
H(29) H(13) 3.028 ? . 2_656
H(29) H(14) 2.966 ? . 2_656
H(29) H(16) 3.542 ? . 2_656
H(29) H(42) 3.177 ? . 2_656
H(30) C(15) 3.304 ? . 2_656
H(30) C(16) 3.148 ? . 2_656
H(30) C(17) 3.520 ? . 2_656
H(30) H(1) 3.448 ? . 1_655
H(30) H(2) 3.017 ? . 1_655
H(30) H(11) 3.553 ? . 2_656
H(30) H(12) 3.325 ? . 2_656
H(30) H(16) 3.412 ? . 2_656
H(31) N(1) 2.726 ? . 2_666
H(31) C(62) 2.709 ? . 2_666
H(31) C(63) 3.267 ? . 2_666
H(31) H(53) 2.883 ? . 2_666
H(32) Se(1) 3.543 ? . 2_666
H(32) S(3) 3.509 ? . 2_666
H(32) S(4) 3.282 ? . 2_666
H(32) C(7) 2.873 ? . 2_666
H(32) C(8) 2.786 ? . 2_666
H(32) C(9) 3.390 ? . 2_666
H(32) C(10) 3.591 ? . 2_666
H(32) C(13) 3.535 ? . 2_666
H(32) C(62) 3.409 ? . 2_666
H(32) C(63) 3.289 ? . 2_666
H(32) H(39) 3.017 ? . 2_767
H(32) H(53) 2.504 ? . 2_666
H(33) S(4) 2.936 ? . 2_666
H(33) C(8) 3.342 ? . 2_666
H(33) C(9) 3.519 ? . 2_666
H(33) C(29) 3.066 ? . 2_766
H(33) C(30) 3.091 ? . 2_766
H(33) C(65) 3.483 ? . 2_666
H(33) H(23) 3.084 ? . 2_766
H(33) H(24) 3.109 ? . 2_766
H(33) H(39) 3.066 ? . 2_767
H(33) H(55) 2.768 ? . 2_666
H(33) H(56) 3.390 ? . 2_666
H(34) C(6) 2.972 ? . 2_656
H(34) C(28) 3.261 ? . 2_766
H(34) C(29) 3.146 ? . 2_766
H(34) H(7) 2.412 ? . 2_656
H(34) H(8) 2.691 ? . 2_656
H(34) H(22) 3.112 ? . 2_766
H(34) H(23) 2.923 ? . 2_766
H(34) H(40) 3.504 ? . 2_767
H(34) H(56) 3.420 ? . 2_666
H(35) C(60) 3.259 ? . 2_767
H(35) C(61) 3.456 ? . 2_767
H(35) H(7) 3.573 ? . 2_656
H(35) H(27) 3.579 ? . 2_656
H(35) H(40) 3.556 ? . 2_767
H(35) H(49) 2.903 ? . 2_767
H(35) H(50) 3.257 ? . 2_767
H(36) S(1) 3.594 ? . 2_656
H(36) C(34) 3.095 ? . 2_656
H(36) H(27) 2.342 ? . 2_656
H(36) H(49) 3.587 ? . 2_767
H(37) Mo(1) 3.407 ? . 2_656
H(37) Se(1) 3.346 ? . 2_656
H(37) S(1) 3.190 ? . 2_656
H(37) S(3) 2.864 ? . 2_656
H(37) C(63) 3.472 ? . 2_656
H(37) H(27) 3.538 ? . 2_656
H(37) H(49) 3.000 ? . 2_767
H(37) H(51) 2.606 ? . 2_656
H(37) H(53) 3.579 ? . 2_656
H(38) Se(1) 3.316 ? . 1_656
H(38) C(63) 3.180 ? . 1_656
H(38) C(63) 3.023 ? . 2_656
H(38) H(51) 2.414 ? . 2_656
H(38) H(52) 2.850 ? . 1_656
H(38) H(52) 2.936 ? . 2_656
H(38) H(53) 2.680 ? . 1_656
H(38) H(53) 3.289 ? . 2_656
H(39) Se(1) 3.382 ? . 1_656
H(39) C(29) 3.430 ? . 1_556
H(39) C(30) 3.553 ? . 1_556
H(39) C(39) 3.279 ? . 2_767
H(39) C(40) 2.787 ? . 2_767
H(39) C(41) 2.816 ? . 2_767
H(39) C(42) 3.339 ? . 2_767
H(39) H(23) 2.773 ? . 1_556
H(39) H(24) 3.010 ? . 1_556
H(39) H(32) 3.017 ? . 2_767
H(39) H(33) 3.066 ? . 2_767
H(39) H(50) 3.337 ? . 2_767
H(39) H(53) 3.276 ? . 1_656
H(40) C(29) 3.400 ? . 1_556
H(40) C(42) 3.319 ? . 2_767
H(40) C(43) 3.355 ? . 2_767
H(40) H(23) 2.452 ? . 1_556
H(40) H(34) 3.504 ? . 2_767
H(40) H(35) 3.556 ? . 2_767
H(40) H(50) 3.292 ? . 2_767
H(41) C(10) 3.268 ? . 2_666
H(41) C(11) 3.259 ? . 2_666
H(41) C(35) 3.392 ? . 2_656
H(41) H(28) 3.002 ? . 2_656
H(41) H(47) 3.333 ? . 2_667
H(42) C(2) 3.406 ? . 2_556
H(42) C(3) 3.141 ? . 2_556
H(42) C(35) 3.588 ? . 2_656
H(42) C(36) 3.271 ? . 2_656
H(42) H(2) 2.421 ? . 2_556
H(42) H(4) 3.069 ? . 2_556
H(42) H(29) 3.177 ? . 2_656
H(42) H(47) 3.268 ? . 2_667
H(42) H(48) 2.953 ? . 2_667
H(43) Se(1) 3.220 ? . 2_556
H(43) S(2) 2.932 ? . 2_556
H(43) C(2) 3.366 ? . 2_556
H(43) C(59) 3.502 ? . 2_667
H(43) H(2) 3.556 ? . 2_556
H(43) H(24) 3.297 ? . 2_656
H(43) H(25) 2.915 ? . 2_656
H(43) H(48) 2.818 ? . 2_667
H(44) Se(1) 3.462 ? . 2_556
H(44) C(62) 3.573 ? . 1_556
H(44) H(24) 2.998 ? . 2_656
H(44) H(52) 3.238 ? . 1_556
H(45) N(1) 3.525 ? . 1_556
H(46) N(1) 2.523 ? . 1_556
H(46) C(62) 3.458 ? . 1_556
H(47) N(1) 2.888 ? . 1_556
H(47) C(11) 3.545 ? . 1_556
H(47) C(51) 3.204 ? . 2_667
H(47) C(52) 3.154 ? . 2_667
H(47) H(22) 3.471 ? . 1_556
H(47) H(41) 3.333 ? . 2_667
H(47) H(42) 3.268 ? . 2_667
H(48) S(1) 3.474 ? . 1_666
H(48) C(1) 2.955 ? . 1_666
H(48) C(2) 3.243 ? . 1_666
H(48) C(6) 3.401 ? . 1_666
H(48) C(52) 3.057 ? . 2_667
H(48) C(53) 2.985 ? . 2_667
H(48) H(4) 3.386 ? . 1_666
H(48) H(7) 2.881 ? . 1_666
H(48) H(42) 2.953 ? . 2_667
H(48) H(43) 2.818 ? . 2_667
H(49) S(1) 2.945 ? . 1_666
H(49) C(45) 3.288 ? . 2_767
H(49) C(46) 2.932 ? . 2_767
H(49) C(47) 3.318 ? . 2_767
H(49) H(7) 3.549 ? . 1_666
H(49) H(35) 2.903 ? . 2_767
H(49) H(36) 3.587 ? . 2_767
H(49) H(37) 3.000 ? . 2_767
H(50) C(44) 3.267 ? . 2_767
H(50) C(45) 3.550 ? . 2_767
H(50) C(46) 3.521 ? . 2_767
H(50) C(47) 3.226 ? . 2_767
H(50) C(48) 2.956 ? . 2_767
H(50) C(49) 2.942 ? . 2_767
H(50) H(35) 3.257 ? . 2_767
H(50) H(39) 3.337 ? . 2_767
H(50) H(40) 3.292 ? . 2_767
H(51) C(46) 2.890 ? . 2_656
H(51) C(47) 2.794 ? . 2_656
H(51) H(37) 2.606 ? . 2_656
H(51) H(38) 2.414 ? . 2_656
H(52) Se(1) 2.926 ? . 2_555
H(52) C(47) 3.530 ? . 1_454
H(52) C(47) 3.596 ? . 2_656
H(52) H(38) 2.850 ? . 1_454
H(52) H(38) 2.936 ? . 2_656
H(52) H(44) 3.238 ? . 1_554
H(53) Se(1) 3.295 ? . .
H(53) C(39) 3.237 ? . 2_666
H(53) C(40) 3.047 ? . 2_666
H(53) C(47) 3.335 ? . 1_454
H(53) H(31) 2.883 ? . 2_666
H(53) H(32) 2.504 ? . 2_666
H(53) H(37) 3.579 ? . 2_656
H(53) H(38) 2.680 ? . 1_454
H(53) H(38) 3.289 ? . 2_656
H(53) H(39) 3.276 ? . 1_454
H(54) N(2) 3.242 ? . 2_566
H(54) C(20) 3.224 ? . 1_455
H(54) C(24) 3.078 ? . 1_455
H(54) C(25) 2.719 ? . 1_455
H(54) C(64) 3.593 ? . 2_566
H(54) H(5) 3.129 ? . 2_556
H(54) H(6) 3.594 ? . 1_565
H(54) H(15) 3.317 ? . 1_455
H(54) H(19) 3.315 ? . 1_455
H(54) H(20) 2.694 ? . 1_455
H(55) S(4) 2.836 ? . .
H(55) C(8) 3.578 ? . .
H(55) C(9) 3.276 ? . .
H(55) C(25) 3.332 ? . 1_455
H(55) C(41) 3.460 ? . 2_666
H(55) H(20) 2.862 ? . 1_455
H(55) H(33) 2.768 ? . 2_666
H(56) C(5) 3.123 ? . 1_565
H(56) C(26) 3.317 ? . 1_455
H(56) C(27) 3.018 ? . 1_455
H(56) C(28) 3.368 ? . 1_455
H(56) H(5) 3.275 ? . 1_565
H(56) H(6) 2.339 ? . 1_565
H(56) H(8) 3.362 ? . 1_565
H(56) H(15) 3.364 ? . 1_455
H(56) H(20) 3.279 ? . 1_455
H(56) H(21) 3.144 ? . 1_455
H(56) H(33) 3.390 ? . 2_666
H(56) H(34) 3.420 ? . 2_666

loop_
_geom_torsion_atom_site_label_1
_geom_torsion_atom_site_label_2
_geom_torsion_atom_site_label_3
_geom_torsion_atom_site_label_4
_geom_torsion
_geom_torsion_publ_flag
_geom_torsion_site_symmetry_1
_geom_torsion_site_symmetry_2
_geom_torsion_site_symmetry_3
_geom_torsion_site_symmetry_4
Se(1) Mo(1) S(1) C(1) -100.77(14) ? . . . .
Se(1) Mo(1) S(2) C(2) 103.45(13) ? . . . .
Se(1) Mo(1) S(3) C(7) 98.32(16) ? . . . .
Se(1) Mo(1) S(4) C(8) -92.11(17) ? . . . .
S(1) Mo(1) S(2) C(2) -6.12(13) ? . . . .
S(2) Mo(1) S(1) C(1) 5.25(14) ? . . . .
S(1) Mo(1) S(3) C(7) -151.17(17) ? . . . .
S(3) Mo(1) S(1) C(1) 153.17(14) ? . . . .
S(1) Mo(1) S(4) C(8) 87.52(18) ? . . . .
S(4) Mo(1) S(1) C(1) 79.59(15) ? . . . .
S(2) Mo(1) S(3) C(7) -81.22(18) ? . . . .
S(3) Mo(1) S(2) C(2) -77.02(15) ? . . . .
S(2) Mo(1) S(4) C(8) 161.01(18) ? . . . .
S(4) Mo(1) S(2) C(2) -143.86(14) ? . . . .
S(3) Mo(1) S(4) C(8) 12.39(17) ? . . . .
S(4) Mo(1) S(3) C(7) -13.55(17) ? . . . .
Mo(1) S(1) C(1) C(2) -3.4(3) ? . . . .
Mo(1) S(1) C(1) C(6) -178.5(2) ? . . . .
Mo(1) S(2) C(2) C(1) 6.5(3) ? . . . .
Mo(1) S(2) C(2) C(3) 179.6(2) ? . . . .
Mo(1) S(3) C(7) C(8) 13.4(4) ? . . . .
Mo(1) S(3) C(7) C(13) -167.4(3) ? . . . .
Mo(1) S(4) C(8) C(7) -9.2(4) ? . . . .
Mo(1) S(4) C(8) C(9) 169.4(3) ? . . . .
C(14) P(1) C(20) C(21) 39.3(4) ? . . . .
C(14) P(1) C(20) C(25) -147.4(4) ? . . . .
C(20) P(1) C(14) C(15) -132.7(4) ? . . . .
C(20) P(1) C(14) C(19) 46.6(4) ? . . . .
C(14) P(1) C(26) C(27) 11.3(4) ? . . . .
C(14) P(1) C(26) C(31) -167.1(3) ? . . . .
C(26) P(1) C(14) C(15) 105.0(4) ? . . . .
C(26) P(1) C(14) C(19) -75.7(4) ? . . . .
C(14) P(1) C(32) C(33) 59.4(4) ? . . . .
C(14) P(1) C(32) C(37) -120.2(4) ? . . . .
C(32) P(1) C(14) C(15) -11.8(5) ? . . . .
C(32) P(1) C(14) C(19) 167.4(3) ? . . . .
C(20) P(1) C(26) C(27) -109.2(4) ? . . . .
C(20) P(1) C(26) C(31) 72.5(4) ? . . . .
C(26) P(1) C(20) C(21) 160.2(3) ? . . . .
C(26) P(1) C(20) C(25) -26.6(5) ? . . . .
C(20) P(1) C(32) C(33) 179.6(4) ? . . . .
C(20) P(1) C(32) C(37) -0.0(4) ? . . . .
C(32) P(1) C(20) C(21) -82.2(4) ? . . . .
C(32) P(1) C(20) C(25) 91.0(4) ? . . . .
C(26) P(1) C(32) C(33) -59.3(4) ? . . . .
C(26) P(1) C(32) C(37) 121.0(4) ? . . . .
C(32) P(1) C(26) C(27) 131.1(3) ? . . . .
C(32) P(1) C(26) C(31) -47.3(4) ? . . . .
C(38) P(2) C(44) C(45) -65.5(3) ? . . . .
C(38) P(2) C(44) C(49) 114.0(3) ? . . . .
C(44) P(2) C(38) C(39) -164.8(2) ? . . . .
C(44) P(2) C(38) C(43) 16.4(3) ? . . . .
C(38) P(2) C(50) C(51) -11.1(5) ? . . . .
C(38) P(2) C(50) C(55) 168.6(4) ? . . . .
C(50) P(2) C(38) C(39) 76.2(3) ? . . . .
C(50) P(2) C(38) C(43) -102.6(3) ? . . . .
C(38) P(2) C(56) C(57) 142.0(4) ? . . . .
C(38) P(2) C(56) C(61) -40.7(4) ? . . . .
C(56) P(2) C(38) C(39) -45.4(3) ? . . . .
C(56) P(2) C(38) C(43) 135.8(3) ? . . . .
C(44) P(2) C(50) C(51) -131.9(4) ? . . . .
C(44) P(2) C(50) C(55) 47.8(4) ? . . . .
C(50) P(2) C(44) C(45) 54.8(3) ? . . . .
C(50) P(2) C(44) C(49) -125.7(3) ? . . . .
C(44) P(2) C(56) C(57) -97.7(4) ? . . . .
C(44) P(2) C(56) C(61) 79.5(4) ? . . . .
C(56) P(2) C(44) C(45) 176.4(3) ? . . . .
C(56) P(2) C(44) C(49) -4.2(3) ? . . . .
C(50) P(2) C(56) C(57) 21.5(5) ? . . . .
C(50) P(2) C(56) C(61) -161.3(3) ? . . . .
C(56) P(2) C(50) C(51) 107.9(4) ? . . . .
C(56) P(2) C(50) C(55) -72.4(4) ? . . . .
S(1) C(1) C(2) S(2) -2.1(4) ? . . . .
S(1) C(1) C(2) C(3) -174.8(3) ? . . . .
S(1) C(1) C(6) C(5) 160.0(3) ? . . . .
C(2) C(1) C(6) C(5) -14.9(6) ? . . . .
C(6) C(1) C(2) S(2) 172.6(3) ? . . . .
C(6) C(1) C(2) C(3) -0.1(4) ? . . . .
S(2) C(2) C(3) C(4) 173.6(3) ? . . . .
C(1) C(2) C(3) C(4) -13.6(6) ? . . . .
C(2) C(3) C(4) C(5) 44.5(7) ? . . . .
C(3) C(4) C(5) C(6) -61.3(7) ? . . . .
C(4) C(5) C(6) C(1) 44.4(5) ? . . . .
S(3) C(7) C(8) S(4) -2.8(5) ? . . . .
S(3) C(7) C(8) C(9) 178.7(3) ? . . . .
S(3) C(7) C(13) C(11) 156.4(5) ? . . . .
S(3) C(7) C(13) C(12) -165.7(6) ? . . . .
C(8) C(7) C(13) C(11) -24.4(8) ? . . . .
C(8) C(7) C(13) C(12) 13.5(8) ? . . . .
C(13) C(7) C(8) S(4) 178.0(3) ? . . . .
C(13) C(7) C(8) C(9) -0.5(7) ? . . . .
S(4) C(8) C(9) C(10) -160.3(9) ? . . . .
S(4) C(8) C(9) C(66) 175.7(6) ? . . . .
C(7) C(8) C(9) C(10) 18.2(11) ? . . . .
C(7) C(8) C(9) C(66) -5.8(8) ? . . . .
C(8) C(9) C(10) C(11) -10.8(18) ? . . . .
C(8) C(9) C(10) C(12) -46.5(13) ? . . . .
C(8) C(9) C(10) C(66) -81(2) ? . . . .
C(8) C(9) C(66) C(10) 108(2) ? . . . .
C(8) C(9) C(66) C(11) 37.3(12) ? . . . .
C(8) C(9) C(66) C(12) -6.2(17) ? . . . .
C(10) C(9) C(66) C(11) -71(2) ? . . . .
C(10) C(9) C(66) C(12) -114(2) ? . . . .
C(66) C(9) C(10) C(11) 71(2) ? . . . .
C(66) C(9) C(10) C(12) 34.9(18) ? . . . .
C(9) C(10) C(11) C(12) -74.8(16) ? . . . .
C(9) C(10) C(11) C(13) -11.7(18) ? . . . .
C(9) C(10) C(11) C(66) -93(2) ? . . . .
C(9) C(10) C(12) C(11) 122.0(12) ? . . . .
C(9) C(10) C(12) C(13) 62.0(15) ? . . . .
C(9) C(10) C(12) C(66) -89(3) ? . . . .
C(9) C(10) C(66) C(11) 120.7(13) ? . . . .
C(9) C(10) C(66) C(12) 102(2) ? . . . .
C(11) C(10) C(12) C(13) -60.0(9) ? . . . .
C(11) C(10) C(12) C(66) 149(3) ? . . . .
C(12) C(10) C(11) C(13) 63.1(10) ? . . . .
C(12) C(10) C(11) C(66) -18.4(17) ? . . . .
C(11) C(10) C(66) C(9) -120.7(13) ? . . . .
C(11) C(10) C(66) C(12) -19.1(18) ? . . . .
C(66) C(10) C(11) C(12) 18.4(17) ? . . . .
C(66) C(10) C(11) C(13) 81.5(18) ? . . . .
C(12) C(10) C(66) C(9) -102(2) ? . . . .
C(12) C(10) C(66) C(11) 19.1(18) ? . . . .
C(66) C(10) C(12) C(11) -149(3) ? . . . .
C(66) C(10) C(12) C(13) 151(2) ? . . . .
C(10) C(11) C(12) C(13) 120.8(7) ? . . . .
C(10) C(11) C(12) C(66) -10.7(9) ? . . . .
C(10) C(11) C(13) C(7) 27.8(10) ? . . . .
C(10) C(11) C(13) C(12) -55.6(12) ? . . . .
C(10) C(11) C(66) C(9) 47.3(15) ? . . . .
C(10) C(11) C(66) C(12) 155(2) ? . . . .
C(12) C(11) C(13) C(7) 83.5(11) ? . . . .
C(13) C(11) C(12) C(10) -120.8(7) ? . . . .
C(13) C(11) C(12) C(66) -131.5(11) ? . . . .
C(12) C(11) C(66) C(9) -107.8(15) ? . . . .
C(12) C(11) C(66) C(10) -155(2) ? . . . .
C(66) C(11) C(12) C(10) 10.7(9) ? . . . .
C(66) C(11) C(12) C(13) 131.5(11) ? . . . .
C(13) C(11) C(66) C(9) -58.7(13) ? . . . .
C(13) C(11) C(66) C(10) -106.0(18) ? . . . .
C(13) C(11) C(66) C(12) 49.0(12) ? . . . .
C(66) C(11) C(13) C(7) 51.9(10) ? . . . .
C(66) C(11) C(13) C(12) -31.6(10) ? . . . .
C(10) C(12) C(13) C(7) -42.7(12) ? . . . .
C(10) C(12) C(13) C(11) 68.2(14) ? . . . .
C(10) C(12) C(66) C(9) 61(2) ? . . . .
C(10) C(12) C(66) C(11) -31(2) ? . . . .
C(11) C(12) C(13) C(7) -110.8(10) ? . . . .
C(11) C(12) C(66) C(9) 92.9(15) ? . . . .
C(11) C(12) C(66) C(10) 31(2) ? . . . .
C(13) C(12) C(66) C(9) 26(2) ? . . . .
C(13) C(12) C(66) C(10) -36(3) ? . . . .
C(13) C(12) C(66) C(11) -67.1(15) ? . . . .
C(66) C(12) C(13) C(7) -30(2) ? . . . .
C(66) C(12) C(13) C(11) 81(2) ? . . . .
P(1) C(14) C(15) C(16) -179.7(4) ? . . . .
P(1) C(14) C(19) C(18) -179.8(3) ? . . . .
C(15) C(14) C(19) C(18) -0.6(7) ? . . . .
C(19) C(14) C(15) C(16) 1.1(8) ? . . . .
C(14) C(15) C(16) C(17) -1.0(8) ? . . . .
C(15) C(16) C(17) C(18) 0.4(8) ? . . . .
C(16) C(17) C(18) C(19) 0.1(7) ? . . . .
C(17) C(18) C(19) C(14) -0.0(7) ? . . . .
P(1) C(20) C(21) C(22) 174.0(3) ? . . . .
P(1) C(20) C(25) C(24) -174.6(4) ? . . . .
C(21) C(20) C(25) C(24) -1.3(8) ? . . . .
C(25) C(20) C(21) C(22) 0.8(7) ? . . . .
C(20) C(21) C(22) C(23) -1.3(7) ? . . . .
C(21) C(22) C(23) C(24) 2.4(8) ? . . . .
C(22) C(23) C(24) C(25) -2.9(9) ? . . . .
C(23) C(24) C(25) C(20) 2.4(9) ? . . . .
P(1) C(26) C(27) C(28) -175.6(3) ? . . . .
P(1) C(26) C(31) C(30) 176.8(3) ? . . . .
C(27) C(26) C(31) C(30) -1.6(6) ? . . . .
C(31) C(26) C(27) C(28) 2.7(6) ? . . . .
C(26) C(27) C(28) C(29) -1.7(6) ? . . . .
C(27) C(28) C(29) C(30) -0.5(7) ? . . . .
C(28) C(29) C(30) C(31) 1.7(7) ? . . . .
C(29) C(30) C(31) C(26) -0.7(7) ? . . . .
P(1) C(32) C(33) C(34) -176.9(4) ? . . . .
P(1) C(32) C(37) C(36) 179.1(4) ? . . . .
C(33) C(32) C(37) C(36) -0.6(7) ? . . . .
C(37) C(32) C(33) C(34) 2.8(7) ? . . . .
C(32) C(33) C(34) C(35) -2.4(8) ? . . . .
C(33) C(34) C(35) C(36) -0.2(7) ? . . . .
C(34) C(35) C(36) C(37) 2.5(8) ? . . . .
C(35) C(36) C(37) C(32) -2.0(8) ? . . . .
P(2) C(38) C(39) C(40) -179.9(2) ? . . . .
P(2) C(38) C(43) C(42) 178.7(3) ? . . . .
C(39) C(38) C(43) C(42) -0.1(4) ? . . . .
C(43) C(38) C(39) C(40) -1.0(5) ? . . . .
C(38) C(39) C(40) C(41) 0.7(5) ? . . . .
C(39) C(40) C(41) C(42) 0.7(6) ? . . . .
C(40) C(41) C(42) C(43) -1.8(6) ? . . . .
C(41) C(42) C(43) C(38) 1.5(6) ? . . . .
P(2) C(44) C(45) C(46) 178.0(3) ? . . . .
P(2) C(44) C(49) C(48) 179.5(3) ? . . . .
C(45) C(44) C(49) C(48) -1.0(5) ? . . . .
C(49) C(44) C(45) C(46) -1.5(6) ? . . . .
C(44) C(45) C(46) C(47) 2.0(6) ? . . . .
C(45) C(46) C(47) C(48) -0.1(5) ? . . . .
C(46) C(47) C(48) C(49) -2.5(6) ? . . . .
C(47) C(48) C(49) C(44) 3.0(6) ? . . . .
P(2) C(50) C(51) C(52) 179.9(3) ? . . . .
P(2) C(50) C(55) C(54) -179.8(4) ? . . . .
C(51) C(50) C(55) C(54) -0.1(6) ? . . . .
C(55) C(50) C(51) C(52) 0.3(7) ? . . . .
C(50) C(51) C(52) C(53) 0.3(7) ? . . . .
C(51) C(52) C(53) C(54) -1.1(9) ? . . . .
C(52) C(53) C(54) C(55) 1.2(9) ? . . . .
C(53) C(54) C(55) C(50) -0.7(8) ? . . . .
P(2) C(56) C(57) C(58) 177.2(4) ? . . . .
P(2) C(56) C(61) C(60) -177.1(4) ? . . . .
C(57) C(56) C(61) C(60) 0.2(6) ? . . . .
C(61) C(56) C(57) C(58) -0.1(6) ? . . . .
C(56) C(57) C(58) C(59) -0.2(8) ? . . . .
C(57) C(58) C(59) C(60) 0.5(10) ? . . . .
C(58) C(59) C(60) C(61) -0.4(8) ? . . . .
C(59) C(60) C(61) C(56) 0.1(6) ? . . . .
